data_4343492
loop_
_publ_author_name
'Barnett, Brandon R.'
'Labios, Liezel A.'
'Moore, Curtis E.'
'England, Jason'
'Rheingold, Arnold L.'
'Wieghardt, Karl'
'Figueroa, Joshua S.'

_publ_section_title
;
 Solution Dynamics of Redox Noninnocent Nitrosoarene Ligands: Mapping the
 Electronic Criteria for the Formation of Persistent Metal-Coordinated
 Nitroxide Radicals.
;
_journal_issue 14
_journal_name_full 'Inorganic chemistry'
_journal_page_first 7110
_journal_page_last 7121
_journal_paper_doi 10.1021/acs.inorgchem.5b01252
_journal_volume 54
_journal_year 2015
_chemical_formula_moiety 'C68 H78 Cl N3 O Pd'
_chemical_formula_sum 'C68 H78 Cl N3 O Pd'
_chemical_formula_weight 1095.18
_chemical_name_common Pd(h2-N,O-m-ClC6H4NO)(CNArDipp2)2
_space_group_crystal_system monoclinic
_space_group_IT_number 14
_space_group_name_Hall '-P 2ybc'
_space_group_name_H-M_alt 'P 1 21/c 1'
_symmetry_space_group_name_Hall '-P 2ybc'
_symmetry_space_group_name_H-M 'P 1 21/c 1'
_atom_sites_solution_hydrogens geom
_audit_creation_date 2015-04-01
_audit_creation_method
;
Olex2 1.2-beta
(compiled 2015.01.26 svn.r3150 for OlexSys, GUI svn.r4998)
;
_cell_angle_alpha 90
_cell_angle_beta 100.3930(11)
_cell_angle_gamma 90
_cell_formula_units_Z 4
_cell_length_a 25.5580(7)
_cell_length_b 11.7890(3)
_cell_length_c 20.0170(5)
_cell_measurement_reflns_used 9025
_cell_measurement_temperature 100(2)
_cell_measurement_theta_max 25.39
_cell_measurement_theta_min 2.43
_cell_volume 5932.2(3)
_computing_cell_refinement 'SAINT v8.34A (Bruker, 2013)'
_computing_data_collection 'APEX2 v2013.6-2 (Bruker, 2013)'
_computing_data_reduction 'SAINT v8.34A (Bruker, 2013)'
_computing_molecular_graphics 'Olex2 (Dolomanov et al., 2009)'
_computing_publication_material 'Olex2 (Dolomanov et al., 2009)'
_computing_structure_refinement 'ShelXL (Sheldrick, 2008)'
_computing_structure_solution 'ShelXT (Sheldrick, 2008)'
_diffrn_ambient_temperature 100.0
_diffrn_detector 'Bruker APEX-II CCD'
_diffrn_detector_area_resol_mean 7.9
_diffrn_detector_type 'CCD Area Detector'
_diffrn_measured_fraction_theta_full 0.997
_diffrn_measured_fraction_theta_max 0.993
_diffrn_measurement_device 'Kappa Four-Circle Diffractometer'
_diffrn_measurement_device_type 'Bruker APEX II CCD'
_diffrn_measurement_method '\w and \f scans'
_diffrn_radiation_monochromator 'Double Bounce Multilayer Mirrors'
_diffrn_radiation_probe x-ray
_diffrn_radiation_type MoK\a
_diffrn_radiation_wavelength 0.71073
_diffrn_reflns_av_R_equivalents 0.0522
_diffrn_reflns_av_unetI/netI 0.0475
_diffrn_reflns_laue_measured_fraction_full 0.997
_diffrn_reflns_laue_measured_fraction_max 0.993
_diffrn_reflns_limit_h_max 30
_diffrn_reflns_limit_h_min -27
_diffrn_reflns_limit_k_max 14
_diffrn_reflns_limit_k_min -12
_diffrn_reflns_limit_l_max 23
_diffrn_reflns_limit_l_min -24
_diffrn_reflns_number 40031
_diffrn_reflns_point_group_measured_fraction_full 0.997
_diffrn_reflns_point_group_measured_fraction_max 0.993
_diffrn_reflns_theta_full 25.000
_diffrn_reflns_theta_max 25.389
_diffrn_reflns_theta_min 2.387
_diffrn_source 'fine-focus sealed tube'
_diffrn_source_type 'Bruker TXS'
_diffrn_standards_number 0
_exptl_absorpt_coefficient_mu 0.402
_exptl_absorpt_correction_T_max 0.9609
_exptl_absorpt_correction_T_min 0.9204
_exptl_absorpt_correction_type multi-scan
_exptl_absorpt_process_details SADABS
_exptl_crystal_colour red
_exptl_crystal_density_diffrn 1.226
_exptl_crystal_density_meas ?
_exptl_crystal_description block
_exptl_crystal_F_000 2312
_exptl_crystal_size_max 0.21
_exptl_crystal_size_mid 0.11
_exptl_crystal_size_min 0.1
_refine_diff_density_max 0.917
_refine_diff_density_min -0.708
_refine_diff_density_rms 0.069
_refine_ls_extinction_method none
_refine_ls_goodness_of_fit_ref 1.024
_refine_ls_hydrogen_treatment constr
_refine_ls_matrix_type full
_refine_ls_number_parameters 699
_refine_ls_number_reflns 10836
_refine_ls_number_restraints 6
_refine_ls_restrained_S_all 1.023
_refine_ls_R_factor_all 0.0546
_refine_ls_R_factor_gt 0.0419
_refine_ls_shift/su_max 0.001
_refine_ls_shift/su_mean 0.000
_refine_ls_structure_factor_coef Fsqd
_refine_ls_weighting_details 'w=1/[\s^2^(Fo^2^)+(0.0317P)^2^+10.0538P] where P=(Fo^2^+2Fc^2^)/3'
_refine_ls_weighting_scheme calc
_refine_ls_wR_factor_gt 0.1002
_refine_ls_wR_factor_ref 0.1081
_reflns_Friedel_coverage 0.000
_reflns_number_gt 8827
_reflns_number_total 10836
_reflns_threshold_expression 'I > 2\s(I)'
_cod_data_source_file ic5b01252_si_002.cif
_cod_data_source_block jfig676
_cod_depositor_comments
;
The following automatic conversions were performed:

'_diffrn_radiation_probe' value 'X-ray' changed to 'x-ray' according
to
/usr/data/users/saulius/crontab/automatic-downloads/rss-feeds/ACS/lib/dictionaries/cif_core.dic
dictionary named 'cif_core.dic' version 2.4.2 from 2011-04-26.

'_exptl_crystal_density_meas' value 'not measured' was changed to '?'
- the value is perceived as not measured.

Automatic conversion script
Id: cif_fix_values 3271 2015-04-21 07:52:19Z andrius 

 Adding full bibliography for 4343481--4343500.cif.
;
_cod_database_code 4343492
_shelxl_version_number 2014/6
_shelx_space_group_comment
;
The symmetry employed for this shelxl refinement is uniquely defined
by the following loop, which should always be used as a source of
symmetry information in preference to the above space-group names.
They are only intended as comments.
;
_shelx_estimated_absorpt_t_max 0.961
_shelx_estimated_absorpt_t_min 0.920
_olex2_refinement_description
;
1. Fixed Uiso
 At 1.2 times of:
  All C(H) groups
 At 1.5 times of:
  All C(H,H,H) groups
2. Uiso/Uaniso restraints and constraints
C67 \\sim Cl1B: within 1.7A with sigma of 0.04 and sigma for terminal atoms of
0.08
Uanis(C67) = Uanis(Cl1B)
Uanis(C60) = Uanis(C60B)
Uanis(C61) = Uanis(C61B)
Uanis(C62) = Uanis(C62B)
3. Others
 Sof(Cl1B)=1-FVAR(1)
 Sof(Cl1)=FVAR(1)
 Sof(C60B)=Sof(H60B)=Sof(C61B)=Sof(H61D)=Sof(H61E)=Sof(H61F)=Sof(C62B)=
 Sof(H62D)=Sof(H62E)=Sof(H62F)=1-FVAR(2)
 Sof(C60)=Sof(H60)=Sof(C61)=Sof(H61A)=Sof(H61B)=Sof(H61C)=Sof(C62)=Sof(H62A)=
 Sof(H62B)=Sof(H62C)=FVAR(2)
4.a Ternary CH refined with riding coordinates:
 C51(H51), C30(H30), C21(H21), C24(H24), C27(H27), C54(H54), C57(H57),
 C60(H60), C60B(H60B)
4.b Aromatic/amide H refined with riding coordinates:
 C6(H6), C13(H13), C7(H7), C12(H12), C36(H36), C11(H11), C5(H5), C17(H17),
 C37(H37), C35(H35), C42(H42), C49(H49), C19(H19), C41(H41), C18(H18), C47(H47),
  C43(H43), C48(H48), C64(H64), C66(H66), C67(H67), C68(H68)
4.c Idealised Me refined as rotating group:
 C31(H31A,H31B,H31C), C52(H52A,H52B,H52C), C26(H26A,H26B,H26C), C53(H53A,H53B,
 H53C), C25(H25A,H25B,H25C), C32(H32A,H32B,H32C), C28(H28A,H28B,H28C), C29(H29A,
 H29B,H29C), C23(H23A,H23B,H23C), C22(H22A,H22B,H22C), C55(H55A,H55B,H55C),
 C58(H58A,H58B,H58C), C56(H56A,H56B,H56C), C59(H59A,H59B,H59C), C61(H61A,H61B,
 H61C), C62(H62A,H62B,H62C), C61B(H61D,H61E,H61F), C62B(H62D,H62E,H62F)
;
_olex2_submission_special_instructions 'No special instructions were received'

loop_
_space_group_symop_operation_xyz
'x, y, z'
'-x, y+1/2, -z+1/2'
'-x, -y, -z'
'x, -y-1/2, z-1/2'

loop_
_atom_site_label
_atom_site_type_symbol
_atom_site_fract_x
_atom_site_fract_y
_atom_site_fract_z
_atom_site_U_iso_or_equiv
_atom_site_adp_type
_atom_site_occupancy
_atom_site_site_symmetry_order
_atom_site_calc_flag
_atom_site_refinement_flags_posn
_atom_site_refinement_flags_adp
_atom_site_refinement_flags_occupancy
_atom_site_disorder_assembly
_atom_site_disorder_group
Pd1 Pd 0.27884(2) 0.00100(2) 0.23337(2) 0.02062(7) Uani 1 1 d . . . . .
C6 C -0.00657(10) -0.0081(2) 0.19953(14) 0.0253(6) Uani 1 1 d . . . . .
H6 H -0.0437 -0.0182 0.1974 0.030 Uiso 1 1 calc R . . . .
O1 O 0.33654(8) -0.11387(19) 0.22490(12) 0.0419(6) Uani 1 1 d . . . . .
N2 N 0.15584(8) 0.03839(18) 0.20628(11) 0.0211(5) Uani 1 1 d . . . . .
C34 C 0.41627(11) 0.3059(2) 0.36141(15) 0.0266(6) Uani 1 1 d . . . . .
C8 C 0.07223(10) 0.1067(2) 0.23096(12) 0.0190(5) Uani 1 1 d . . . . .
C40 C 0.36124(12) -0.0003(2) 0.47323(16) 0.0335(7) Uani 1 1 d . . . . .
N3 N 0.34501(9) 0.1695(2) 0.33899(13) 0.0292(6) Uani 1 1 d . . . . .
C14 C 0.11231(9) 0.3023(2) 0.23342(13) 0.0203(5) Uani 1 1 d . . . . .
N1 N 0.29130(10) -0.1486(2) 0.18630(13) 0.0338(6) Uani 1 1 d . . . . .
C33 C 0.38321(10) 0.2275(2) 0.38643(15) 0.0275(6) Uani 1 1 d . . . . .
C1 C 0.20204(10) 0.0362(2) 0.21384(14) 0.0222(6) Uani 1 1 d . . . . .
C13 C 0.13671(10) 0.3939(2) 0.27110(14) 0.0223(6) Uani 1 1 d . . . . .
H13 H 0.1470 0.4585 0.2482 0.027 Uiso 1 1 calc R . . . .
C7 C 0.01803(10) 0.0892(2) 0.22811(13) 0.0233(6) Uani 1 1 d . . . . .
H7 H -0.0024 0.1450 0.2461 0.028 Uiso 1 1 calc R . . . .
C3 C 0.10089(10) 0.0233(2) 0.20278(13) 0.0190(5) Uani 1 1 d . . . . .
C4 C 0.07718(10) -0.0776(2) 0.17458(13) 0.0219(6) Uani 1 1 d . . . . .
C12 C 0.14602(10) 0.3916(2) 0.34114(14) 0.0257(6) Uani 1 1 d . . . . .
H12 H 0.1621 0.4548 0.3662 0.031 Uiso 1 1 calc R . . . .
C9 C 0.09913(9) 0.2068(2) 0.26840(13) 0.0195(5) Uani 1 1 d . . . . .
C2 C 0.31617(11) 0.1171(2) 0.30000(15) 0.0279(6) Uani 1 1 d . . . . .
C50 C 0.37708(11) 0.4189(2) 0.25835(15) 0.0284(6) Uani 1 1 d . . . . .
C20 C 0.09589(12) -0.1931(2) 0.07662(16) 0.0309(7) Uani 1 1 d . . . . .
C16 C 0.14276(11) -0.2384(2) 0.19208(16) 0.0290(6) Uani 1 1 d . . . . .
C36 C 0.45955(12) 0.3371(2) 0.47753(16) 0.0330(7) Uani 1 1 d . . . . .
H36 H 0.4861 0.3747 0.5092 0.040 Uiso 1 1 calc R . . . .
C11 C 0.13194(11) 0.2972(3) 0.37488(14) 0.0291(6) Uani 1 1 d . . . . .
H11 H 0.1376 0.2973 0.4231 0.035 Uiso 1 1 calc R . . . .
C5 C 0.02286(10) -0.0909(2) 0.17392(14) 0.0248(6) Uani 1 1 d . . . . .
H5 H 0.0056 -0.1583 0.1555 0.030 Uiso 1 1 calc R . . . .
C31 C 0.15086(12) 0.3257(3) 0.12706(16) 0.0331(7) Uani 1 1 d . . . . .
H31A H 0.1686 0.3960 0.1447 0.050 Uiso 1 1 calc GR . . . .
H31B H 0.1418 0.3297 0.0774 0.050 Uiso 1 1 calc GR . . . .
H31C H 0.1747 0.2613 0.1403 0.050 Uiso 1 1 calc GR . . . .
C51 C 0.33837(11) 0.4768(2) 0.29672(16) 0.0300(7) Uani 1 1 d . . . . .
H51 H 0.3456 0.4485 0.3446 0.036 Uiso 1 1 calc R . . . .
C17 C 0.16622(12) -0.3304(2) 0.16444(18) 0.0365(8) Uani 1 1 d . . . . .
H17 H 0.1909 -0.3770 0.1934 0.044 Uiso 1 1 calc R . . . .
C10 C 0.10961(10) 0.2022(2) 0.33964(14) 0.0249(6) Uani 1 1 d . . . . .
C30 C 0.10009(11) 0.3101(2) 0.15630(13) 0.0244(6) Uani 1 1 d . . . . .
H30 H 0.0833 0.2369 0.1385 0.029 Uiso 1 1 calc R . . . .
C38 C 0.38696(11) 0.2022(2) 0.45525(16) 0.0285(6) Uani 1 1 d . . . . .
C45 C 0.41233(11) 0.3333(2) 0.28798(15) 0.0288(6) Uani 1 1 d . . . . .
C15 C 0.10695(10) -0.1704(2) 0.14725(15) 0.0253(6) Uani 1 1 d . . . . .
C37 C 0.42581(12) 0.2596(2) 0.50026(16) 0.0323(7) Uani 1 1 d . . . . .
H37 H 0.4293 0.2454 0.5476 0.039 Uiso 1 1 calc R . . . .
C35 C 0.45474(11) 0.3598(2) 0.40906(15) 0.0297(7) Uani 1 1 d . . . . .
H35 H 0.4780 0.4132 0.3942 0.036 Uiso 1 1 calc R . . . .
C21 C 0.06106(12) -0.1140(3) 0.02695(15) 0.0325(7) Uani 1 1 d . . . . .
H21 H 0.0353 -0.0772 0.0523 0.039 Uiso 1 1 calc R . . . .
C42 C 0.28684(13) -0.0418(3) 0.52908(19) 0.0439(9) Uani 1 1 d . . . . .
H42 H 0.2642 -0.0958 0.5445 0.053 Uiso 1 1 calc R . . . .
C24 C 0.15419(11) -0.2160(2) 0.26805(16) 0.0295(6) Uani 1 1 d . . . . .
H24 H 0.1526 -0.1320 0.2744 0.035 Uiso 1 1 calc R . . . .
C39 C 0.35151(11) 0.1166(2) 0.48054(16) 0.0311(7) Uani 1 1 d . . . . .
C49 C 0.37848(13) 0.4513(3) 0.19197(16) 0.0382(8) Uani 1 1 d . . . . .
H49 H 0.3546 0.5078 0.1709 0.046 Uiso 1 1 calc R . . . .
C46 C 0.44675(13) 0.2798(3) 0.25036(17) 0.0385(8) Uani 1 1 d . . . . .
C52 C 0.34604(12) 0.6053(3) 0.29853(16) 0.0344(7) Uani 1 1 d . . . . .
H52A H 0.3831 0.6232 0.3181 0.052 Uiso 1 1 calc GR . . . .
H52B H 0.3224 0.6396 0.3264 0.052 Uiso 1 1 calc GR . . . .
H52C H 0.3375 0.6356 0.2522 0.052 Uiso 1 1 calc GR . . . .
C19 C 0.11968(13) -0.2873(3) 0.05234(18) 0.0381(7) Uani 1 1 d . . . . .
H19 H 0.1120 -0.3052 0.0053 0.046 Uiso 1 1 calc R . . . .
C44 C 0.31087(11) 0.1539(2) 0.51384(17) 0.0345(7) Uani 1 1 d . . . . .
C41 C 0.32784(13) -0.0771(3) 0.49795(18) 0.0425(9) Uani 1 1 d . . . . .
H41 H 0.3336 -0.1561 0.4932 0.051 Uiso 1 1 calc R . . . .
C18 C 0.15426(14) -0.3547(3) 0.09610(19) 0.0422(8) Uani 1 1 d . . . . .
H18 H 0.1701 -0.4187 0.0789 0.051 Uiso 1 1 calc R . . . .
C26 C 0.20950(12) -0.2549(3) 0.30296(19) 0.0432(8) Uani 1 1 d . . . . .
H26A H 0.2101 -0.3379 0.3065 0.065 Uiso 1 1 calc GR . . . .
H26B H 0.2179 -0.2217 0.3485 0.065 Uiso 1 1 calc GR . . . .
H26C H 0.2360 -0.2302 0.2762 0.065 Uiso 1 1 calc GR . . . .
C53 C 0.28086(13) 0.4457(3) 0.2655(2) 0.0528(10) Uani 1 1 d . . . . .
H53A H 0.2728 0.4729 0.2185 0.079 Uiso 1 1 calc GR . . . .
H53B H 0.2565 0.4811 0.2919 0.079 Uiso 1 1 calc GR . . . .
H53C H 0.2766 0.3631 0.2662 0.079 Uiso 1 1 calc GR . . . .
C27 C 0.09895(13) 0.0966(3) 0.37874(15) 0.0348(7) Uani 1 1 d . . . . .
H27 H 0.0825 0.0388 0.3448 0.042 Uiso 1 1 calc R . . . .
C47 C 0.44751(16) 0.3178(3) 0.18524(18) 0.0499(9) Uani 1 1 d . . . . .
H47 H 0.4717 0.2845 0.1600 0.060 Uiso 1 1 calc R . . . .
C25 C 0.11156(12) -0.2690(3) 0.30321(17) 0.0347(7) Uani 1 1 d . . . . .
H25A H 0.0769 -0.2355 0.2848 0.052 Uiso 1 1 calc GR . . . .
H25B H 0.1203 -0.2544 0.3521 0.052 Uiso 1 1 calc GR . . . .
H25C H 0.1102 -0.3510 0.2951 0.052 Uiso 1 1 calc GR . . . .
C43 C 0.27892(12) 0.0730(3) 0.53767(19) 0.0416(8) Uani 1 1 d . . . . .
H43 H 0.2512 0.0972 0.5602 0.050 Uiso 1 1 calc R . . . .
C32 C 0.06003(11) 0.4055(3) 0.13359(14) 0.0302(6) Uani 1 1 d . . . . .
H32A H 0.0277 0.3922 0.1523 0.045 Uiso 1 1 calc GR . . . .
H32B H 0.0511 0.4068 0.0839 0.045 Uiso 1 1 calc GR . . . .
H32C H 0.0757 0.4784 0.1500 0.045 Uiso 1 1 calc GR . . . .
C28 C 0.06004(15) 0.1187(3) 0.42655(17) 0.0493(9) Uani 1 1 d . . . . .
H28A H 0.0749 0.1760 0.4601 0.074 Uiso 1 1 calc GR . . . .
H28B H 0.0539 0.0482 0.4499 0.074 Uiso 1 1 calc GR . . . .
H28C H 0.0263 0.1461 0.4004 0.074 Uiso 1 1 calc GR . . . .
C29 C 0.15138(15) 0.0471(3) 0.41683(19) 0.0494(9) Uani 1 1 d . . . . .
H29A H 0.1760 0.0364 0.3851 0.074 Uiso 1 1 calc GR . . . .
H29B H 0.1445 -0.0262 0.4367 0.074 Uiso 1 1 calc GR . . . .
H29C H 0.1671 0.0993 0.4530 0.074 Uiso 1 1 calc GR . . . .
C23 C 0.02852(16) -0.1745(3) -0.03391(18) 0.0526(9) Uani 1 1 d . . . . .
H23A H 0.0524 -0.2054 -0.0625 0.079 Uiso 1 1 calc GR . . . .
H23B H 0.0039 -0.1207 -0.0604 0.079 Uiso 1 1 calc GR . . . .
H23C H 0.0083 -0.2365 -0.0180 0.079 Uiso 1 1 calc GR . . . .
C54 C 0.48413(14) 0.1844(3) 0.28015(19) 0.0456(9) Uani 1 1 d . . . . .
H54 H 0.4727 0.1579 0.3227 0.055 Uiso 1 1 calc R . . . .
C57 C 0.40870(14) -0.0444(3) 0.44510(18) 0.0431(8) Uani 1 1 d . . . . .
H57 H 0.4263 0.0214 0.4267 0.052 Uiso 1 1 calc R . . . .
C22 C 0.09469(16) -0.0200(4) 0.0044(3) 0.0656(13) Uani 1 1 d . . . . .
H22A H 0.1115 0.0239 0.0441 0.098 Uiso 1 1 calc GR . . . .
H22B H 0.0720 0.0300 -0.0276 0.098 Uiso 1 1 calc GR . . . .
H22C H 0.1222 -0.0534 -0.0178 0.098 Uiso 1 1 calc GR . . . .
C48 C 0.41407(16) 0.4028(3) 0.15608(17) 0.0508(10) Uani 1 1 d . . . . .
H48 H 0.4155 0.4280 0.1114 0.061 Uiso 1 1 calc R . . . .
C55 C 0.4805(2) 0.0832(4) 0.2315(2) 0.0779(16) Uani 1 1 d . . . . .
H55A H 0.4433 0.0592 0.2189 0.117 Uiso 1 1 calc GR . . . .
H55B H 0.5018 0.0203 0.2539 0.117 Uiso 1 1 calc GR . . . .
H55C H 0.4940 0.1053 0.1906 0.117 Uiso 1 1 calc GR . . . .
C58 C 0.44898(15) -0.0982(3) 0.5031(2) 0.0568(10) Uani 1 1 d . . . . .
H58A H 0.4328 -0.1646 0.5208 0.085 Uiso 1 1 calc GR . . . .
H58B H 0.4589 -0.0426 0.5396 0.085 Uiso 1 1 calc GR . . . .
H58C H 0.4808 -0.1217 0.4858 0.085 Uiso 1 1 calc GR . . . .
C56 C 0.54137(14) 0.2283(3) 0.2994(2) 0.0540(10) Uani 1 1 d . . . . .
H56A H 0.5537 0.2548 0.2584 0.081 Uiso 1 1 calc GR . . . .
H56B H 0.5645 0.1669 0.3203 0.081 Uiso 1 1 calc GR . . . .
H56C H 0.5425 0.2912 0.3316 0.081 Uiso 1 1 calc GR . . . .
C59 C 0.3931(2) -0.1301(3) 0.3881(2) 0.0665(12) Uani 1 1 d . . . . .
H59A H 0.3805 -0.1999 0.4066 0.100 Uiso 1 1 calc GR . . . .
H59B H 0.4241 -0.1473 0.3673 0.100 Uiso 1 1 calc GR . . . .
H59C H 0.3647 -0.0984 0.3537 0.100 Uiso 1 1 calc GR . . . .
C63 C 0.29207(13) -0.1305(2) 0.11397(17) 0.0369(7) Uani 1 1 d . . . A 1
C64 C 0.33848(14) -0.1074(3) 0.09041(19) 0.0446(8) Uani 1 1 d . . . A 1
H64 H 0.3714 -0.0975 0.1206 0.054 Uiso 1 1 calc R . . A 1
C65 C 0.33457(15) -0.0990(3) 0.01817(19) 0.0443(9) Uani 1 1 d . . . A 1
C66 C 0.28724(16) -0.1169(3) -0.0272(2) 0.0496(9) Uani 1 1 d . . . A 1
H66 H 0.2857 -0.1134 -0.0749 0.060 Uiso 1 1 calc R . . A 1
C67 C 0.24331(18) -0.1395(3) -0.00012(18) 0.0543(9) Uani 1 1 d . U . A 1
H67 H 0.2103 -0.1513 -0.0299 0.065 Uiso 1 1 calc R . . A 1
C68 C 0.24490(14) -0.1460(3) 0.06931(16) 0.0379(7) Uani 1 1 d . . . A 1
H68 H 0.2132 -0.1614 0.0863 0.046 Uiso 1 1 calc R . . A 1
Cl1 Cl 0.39226(4) -0.07114(10) -0.01194(6) 0.0535(4) Uani 0.834(2) 1 d . . P A 1
Cl1B Cl 0.2133(3) -0.1445(5) -0.0546(3) 0.0543(9) Uani 0.166(2) 1 d . U P A 2
C60 C 0.3010(2) 0.2798(4) 0.5315(2) 0.0269(11) Uani 0.753(4) 1 d . . P B 1
H60 H 0.3272 0.3272 0.5122 0.032 Uiso 0.753(4) 1 calc R . P B 1
C61 C 0.30891(19) 0.3049(4) 0.6074(2) 0.0417(10) Uani 0.753(4) 1 d . . P B 1
H61A H 0.3025 0.3856 0.6143 0.063 Uiso 0.753(4) 1 calc GR . P B 1
H61B H 0.3454 0.2858 0.6287 0.063 Uiso 0.753(4) 1 calc GR . P B 1
H61C H 0.2839 0.2594 0.6279 0.063 Uiso 0.753(4) 1 calc GR . P B 1
C62 C 0.24520(16) 0.3164(4) 0.4964(2) 0.0404(10) Uani 0.753(4) 1 d . . P B 1
H62A H 0.2185 0.2743 0.5157 0.061 Uiso 0.753(4) 1 calc GR . P B 1
H62B H 0.2408 0.3005 0.4476 0.061 Uiso 0.753(4) 1 calc GR . P B 1
H62C H 0.2407 0.3979 0.5033 0.061 Uiso 0.753(4) 1 calc GR . P B 1
C60B C 0.2993(8) 0.2761(16) 0.5025(8) 0.0269(11) Uani 0.247(4) 1 d . . P B 2
H60B H 0.3341 0.3174 0.5114 0.032 Uiso 0.247(4) 1 calc R . P B 2
C61B C 0.2693(6) 0.3080(11) 0.5580(7) 0.0417(10) Uani 0.247(4) 1 d . . P B 2
H61D H 0.2345 0.2704 0.5499 0.063 Uiso 0.247(4) 1 calc GR . P B 2
H61E H 0.2643 0.3904 0.5581 0.063 Uiso 0.247(4) 1 calc GR . P B 2
H61F H 0.2896 0.2838 0.6020 0.063 Uiso 0.247(4) 1 calc GR . P B 2
C62B C 0.2689(5) 0.3165(11) 0.4342(7) 0.0404(10) Uani 0.247(4) 1 d . . P B 2
H62D H 0.2897 0.3003 0.3987 0.061 Uiso 0.247(4) 1 calc GR . P B 2
H62E H 0.2626 0.3984 0.4361 0.061 Uiso 0.247(4) 1 calc GR . P B 2
H62F H 0.2347 0.2768 0.4238 0.061 Uiso 0.247(4) 1 calc GR . P B 2

loop_
_atom_site_aniso_label
_atom_site_aniso_U_11
_atom_site_aniso_U_22
_atom_site_aniso_U_33
_atom_site_aniso_U_23
_atom_site_aniso_U_13
_atom_site_aniso_U_12
Pd1 0.01487(11) 0.01762(12) 0.02943(12) -0.00334(9) 0.00421(8) -0.00127(8)
C6 0.0160(12) 0.0306(15) 0.0297(14) -0.0008(12) 0.0055(11) -0.0015(11)
O1 0.0313(11) 0.0365(13) 0.0576(14) -0.0037(11) 0.0073(10) 0.0134(10)
N2 0.0208(12) 0.0125(10) 0.0302(12) 0.0005(9) 0.0051(9) -0.0009(9)
C34 0.0223(13) 0.0154(13) 0.0380(16) -0.0010(12) -0.0058(12) 0.0023(11)
C8 0.0187(12) 0.0183(13) 0.0197(13) 0.0021(10) 0.0027(10) 0.0021(10)
C40 0.0365(16) 0.0163(14) 0.0413(17) 0.0033(13) -0.0100(13) 0.0004(12)
N3 0.0251(12) 0.0170(12) 0.0407(14) 0.0000(11) -0.0074(11) -0.0009(10)
C14 0.0148(12) 0.0213(14) 0.0250(14) -0.0015(11) 0.0040(10) 0.0043(10)
N1 0.0428(15) 0.0195(13) 0.0388(14) -0.0048(11) 0.0062(12) 0.0059(11)
C33 0.0202(13) 0.0146(13) 0.0422(17) -0.0026(12) -0.0087(12) -0.0002(11)
C1 0.0232(14) 0.0148(13) 0.0286(14) -0.0035(11) 0.0044(11) -0.0029(10)
C13 0.0192(12) 0.0174(13) 0.0303(14) -0.0004(11) 0.0047(11) 0.0040(10)
C7 0.0204(13) 0.0262(15) 0.0236(14) -0.0012(11) 0.0048(10) 0.0049(11)
C3 0.0161(12) 0.0179(13) 0.0230(13) 0.0031(10) 0.0034(10) -0.0006(10)
C4 0.0206(13) 0.0177(13) 0.0282(14) 0.0012(11) 0.0069(11) 0.0003(10)
C12 0.0230(13) 0.0200(14) 0.0320(15) -0.0070(12) -0.0009(11) 0.0017(11)
C9 0.0156(12) 0.0190(13) 0.0235(13) -0.0010(11) 0.0027(10) 0.0024(10)
C2 0.0225(14) 0.0214(14) 0.0380(16) 0.0023(13) 0.0008(12) 0.0012(12)
C50 0.0281(14) 0.0175(14) 0.0353(16) -0.0058(12) -0.0055(12) -0.0032(11)
C20 0.0318(15) 0.0206(15) 0.0434(18) -0.0045(13) 0.0154(13) -0.0046(12)
C16 0.0242(14) 0.0154(14) 0.0502(18) 0.0036(13) 0.0147(13) -0.0035(11)
C36 0.0317(15) 0.0211(15) 0.0399(17) 0.0006(13) -0.0110(13) -0.0048(12)
C11 0.0312(15) 0.0303(16) 0.0235(14) -0.0025(12) -0.0012(12) 0.0008(12)
C5 0.0215(13) 0.0241(15) 0.0289(14) -0.0036(12) 0.0043(11) -0.0056(11)
C31 0.0400(17) 0.0289(16) 0.0343(16) 0.0049(13) 0.0167(13) 0.0055(13)
C51 0.0275(15) 0.0232(15) 0.0372(16) 0.0051(12) 0.0000(12) 0.0021(12)
C17 0.0345(16) 0.0165(14) 0.064(2) 0.0099(14) 0.0230(15) 0.0044(12)
C10 0.0223(13) 0.0247(15) 0.0259(14) 0.0005(12) -0.0004(11) 0.0010(11)
C30 0.0310(15) 0.0203(14) 0.0226(14) -0.0008(11) 0.0062(11) 0.0002(11)
C38 0.0232(14) 0.0133(13) 0.0448(18) 0.0035(12) -0.0047(12) 0.0021(11)
C45 0.0290(15) 0.0176(14) 0.0357(16) -0.0062(12) -0.0053(12) -0.0046(11)
C15 0.0213(13) 0.0160(13) 0.0411(17) -0.0038(12) 0.0123(12) -0.0051(11)
C37 0.0333(16) 0.0201(15) 0.0373(17) 0.0071(13) -0.0099(13) -0.0027(12)
C35 0.0277(15) 0.0196(14) 0.0379(17) 0.0021(12) -0.0044(12) -0.0049(11)
C21 0.0333(16) 0.0292(16) 0.0367(17) -0.0050(13) 0.0112(13) 0.0002(13)
C42 0.0328(17) 0.0242(16) 0.068(2) 0.0145(16) -0.0096(16) -0.0089(14)
C24 0.0266(14) 0.0163(14) 0.0464(18) 0.0073(13) 0.0089(13) 0.0003(11)
C39 0.0253(14) 0.0164(14) 0.0450(18) 0.0060(13) -0.0110(13) -0.0013(11)
C49 0.0492(19) 0.0248(16) 0.0345(17) -0.0053(14) -0.0088(14) 0.0026(14)
C46 0.0415(18) 0.0273(17) 0.0429(19) -0.0127(14) -0.0031(14) 0.0053(14)
C52 0.0378(17) 0.0249(16) 0.0411(17) -0.0035(13) 0.0088(14) 0.0003(13)
C19 0.0465(19) 0.0244(16) 0.0488(19) -0.0079(14) 0.0225(15) -0.0037(14)
C44 0.0237(14) 0.0177(15) 0.057(2) 0.0083(14) -0.0058(13) -0.0007(11)
C41 0.046(2) 0.0155(15) 0.058(2) 0.0049(14) -0.0133(16) -0.0029(13)
C18 0.056(2) 0.0184(16) 0.061(2) -0.0008(15) 0.0340(18) 0.0036(14)
C26 0.0288(16) 0.0378(19) 0.062(2) 0.0122(17) 0.0070(15) 0.0035(14)
C53 0.0296(17) 0.0283(18) 0.095(3) -0.0005(19) -0.0032(18) 0.0000(14)
C27 0.0449(18) 0.0307(17) 0.0252(15) 0.0037(13) -0.0030(13) -0.0087(14)
C47 0.063(2) 0.048(2) 0.0377(19) -0.0174(17) 0.0066(17) 0.0123(18)
C25 0.0313(16) 0.0278(16) 0.0470(19) 0.0051(14) 0.0121(14) -0.0029(13)
C43 0.0249(15) 0.0277(17) 0.068(2) 0.0126(16) -0.0023(15) -0.0028(13)
C32 0.0320(15) 0.0304(16) 0.0269(15) 0.0036(12) 0.0015(12) 0.0037(12)
C28 0.060(2) 0.052(2) 0.0365(18) 0.0089(17) 0.0119(16) -0.0144(18)
C29 0.060(2) 0.0337(19) 0.049(2) 0.0172(17) -0.0064(17) -0.0015(17)
C23 0.064(2) 0.048(2) 0.042(2) -0.0113(17) 0.0013(17) 0.0010(19)
C54 0.053(2) 0.0307(18) 0.050(2) -0.0103(16) 0.0001(16) 0.0141(15)
C57 0.059(2) 0.0185(15) 0.050(2) 0.0003(15) 0.0036(17) 0.0062(15)
C22 0.042(2) 0.051(3) 0.100(3) 0.036(2) 0.003(2) -0.0048(18)
C48 0.078(3) 0.042(2) 0.0299(17) -0.0080(16) 0.0024(17) 0.0116(19)
C55 0.088(3) 0.047(2) 0.084(3) -0.031(2) -0.024(3) 0.037(2)
C58 0.050(2) 0.049(2) 0.068(3) 0.000(2) 0.0032(19) 0.0238(18)
C56 0.046(2) 0.050(2) 0.065(2) -0.0072(19) 0.0046(18) 0.0136(17)
C59 0.103(4) 0.035(2) 0.057(2) -0.0064(19) 0.002(2) 0.015(2)
C63 0.0516(19) 0.0124(14) 0.053(2) -0.0008(13) 0.0269(16) 0.0042(13)
C64 0.048(2) 0.0268(17) 0.063(2) -0.0032(16) 0.0202(17) 0.0074(15)
C65 0.060(2) 0.0239(17) 0.058(2) -0.0081(16) 0.0343(19) 0.0041(15)
C66 0.071(3) 0.0243(17) 0.063(2) 0.0021(16) 0.038(2) 0.0084(17)
C67 0.088(2) 0.0398(17) 0.0338(15) -0.0042(13) 0.0077(15) 0.0160(16)
C68 0.053(2) 0.0247(16) 0.0381(18) -0.0021(14) 0.0129(15) -0.0007(14)
Cl1 0.0446(6) 0.0604(8) 0.0630(7) -0.0171(6) 0.0302(5) -0.0173(5)
Cl1B 0.088(2) 0.0398(17) 0.0338(15) -0.0042(13) 0.0077(15) 0.0160(16)
C60 0.0271(17) 0.0181(16) 0.036(3) 0.003(3) 0.006(3) 0.0021(13)
C61 0.057(3) 0.022(2) 0.048(3) 0.0003(18) 0.016(2) 0.0001(19)
C62 0.035(2) 0.027(2) 0.058(3) 0.0117(19) 0.0064(19) 0.0091(17)
C60B 0.0271(17) 0.0181(16) 0.036(3) 0.003(3) 0.006(3) 0.0021(13)
C61B 0.057(3) 0.022(2) 0.048(3) 0.0003(18) 0.016(2) 0.0001(19)
C62B 0.035(2) 0.027(2) 0.058(3) 0.0117(19) 0.0064(19) 0.0091(17)

loop_
_atom_type_symbol
_atom_type_description
_atom_type_scat_dispersion_real
_atom_type_scat_dispersion_imag
_atom_type_scat_source
C C 0.0033 0.0016 'International Tables Vol C Tables 4.2.6.8 and 6.1.1.4'
H H 0.0000 0.0000 'International Tables Vol C Tables 4.2.6.8 and 6.1.1.4'
N N 0.0061 0.0033 'International Tables Vol C Tables 4.2.6.8 and 6.1.1.4'
O O 0.0106 0.0060 'International Tables Vol C Tables 4.2.6.8 and 6.1.1.4'
Cl Cl 0.1484 0.1585 'International Tables Vol C Tables 4.2.6.8 and 6.1.1.4'
Pd Pd -0.9988 1.0072 'International Tables Vol C Tables 4.2.6.8 and 6.1.1.4'

loop_
_geom_angle_atom_site_label_1
_geom_angle_atom_site_label_2
_geom_angle_atom_site_label_3
_geom_angle
O1 Pd1 N1 38.13(9)
C1 Pd1 O1 146.50(10)
C1 Pd1 N1 108.71(10)
C1 Pd1 C2 108.76(11)
C2 Pd1 O1 104.04(10)
C2 Pd1 N1 142.15(11)
C7 C6 H6 120.0
C7 C6 C5 120.1(2)
C5 C6 H6 120.0
N1 O1 Pd1 71.75(13)
C1 N2 C3 170.3(3)
C33 C34 C45 123.8(2)
C35 C34 C33 116.9(3)
C35 C34 C45 119.3(3)
C7 C8 C3 117.9(2)
C7 C8 C9 120.1(2)
C3 C8 C9 121.8(2)
C39 C40 C57 122.7(3)
C41 C40 C39 117.8(3)
C41 C40 C57 119.3(3)
C2 N3 C33 175.8(3)
C13 C14 C9 118.4(2)
C13 C14 C30 119.4(2)
C9 C14 C30 122.2(2)
O1 N1 Pd1 70.12(14)
O1 N1 C63 111.2(3)
C63 N1 Pd1 111.03(18)
C34 C33 N3 117.8(3)
C38 C33 C34 123.6(2)
C38 C33 N3 118.5(3)
N2 C1 Pd1 168.4(2)
C14 C13 H13 119.6
C12 C13 C14 120.8(3)
C12 C13 H13 119.6
C6 C7 C8 121.0(2)
C6 C7 H7 119.5
C8 C7 H7 119.5
N2 C3 C4 118.8(2)
C8 C3 N2 118.7(2)
C8 C3 C4 122.4(2)
C3 C4 C15 123.8(2)
C5 C4 C3 117.1(2)
C5 C4 C15 119.1(2)
C13 C12 H12 120.0
C13 C12 C11 120.0(3)
C11 C12 H12 120.0
C14 C9 C8 121.0(2)
C14 C9 C10 121.4(2)
C10 C9 C8 117.7(2)
N3 C2 Pd1 167.5(2)
C45 C50 C51 122.3(3)
C49 C50 C51 119.4(3)
C49 C50 C45 118.3(3)
C15 C20 C21 121.5(3)
C19 C20 C15 118.5(3)
C19 C20 C21 119.9(3)
C17 C16 C15 117.6(3)
C17 C16 C24 120.8(3)
C15 C16 C24 121.6(3)
C37 C36 H36 119.9
C35 C36 H36 119.9
C35 C36 C37 120.3(3)
C12 C11 H11 119.3
C12 C11 C10 121.3(3)
C10 C11 H11 119.3
C6 C5 C4 121.5(3)
C6 C5 H5 119.2
C4 C5 H5 119.2
H31A C31 H31B 109.5
H31A C31 H31C 109.5
H31B C31 H31C 109.5
C30 C31 H31A 109.5
C30 C31 H31B 109.5
C30 C31 H31C 109.5
C50 C51 H51 108.0
C50 C51 C52 111.4(2)
C50 C51 C53 110.5(3)
C52 C51 H51 108.0
C52 C51 C53 110.9(2)
C53 C51 H51 108.0
C16 C17 H17 119.4
C18 C17 C16 121.3(3)
C18 C17 H17 119.4
C9 C10 C27 122.4(2)
C11 C10 C9 118.0(3)
C11 C10 C27 119.6(2)
C14 C30 C31 111.3(2)
C14 C30 H30 107.8
C14 C30 C32 110.4(2)
C31 C30 H30 107.8
C31 C30 C32 111.5(2)
C32 C30 H30 107.8
C33 C38 C39 122.5(2)
C37 C38 C33 116.7(3)
C37 C38 C39 120.8(3)
C50 C45 C34 119.6(3)
C46 C45 C34 119.6(3)
C46 C45 C50 120.6(3)
C20 C15 C4 118.8(3)
C16 C15 C4 119.9(3)
C16 C15 C20 121.2(3)
C36 C37 C38 121.4(3)
C36 C37 H37 119.3
C38 C37 H37 119.3
C34 C35 H35 119.5
C36 C35 C34 121.1(3)
C36 C35 H35 119.5
C20 C21 H21 107.1
C23 C21 C20 113.9(3)
C23 C21 H21 107.1
C22 C21 C20 110.1(3)
C22 C21 H21 107.1
C22 C21 C23 111.1(3)
C41 C42 H42 120.2
C41 C42 C43 119.5(3)
C43 C42 H42 120.2
C16 C24 H24 107.2
C16 C24 C26 113.6(3)
C16 C24 C25 111.4(2)
C26 C24 H24 107.2
C26 C24 C25 110.0(3)
C25 C24 H24 107.2
C40 C39 C38 119.5(3)
C44 C39 C40 121.0(3)
C44 C39 C38 119.5(3)
C50 C49 H49 119.4
C48 C49 C50 121.1(3)
C48 C49 H49 119.4
C45 C46 C54 122.0(3)
C47 C46 C45 118.5(3)
C47 C46 C54 119.5(3)
C51 C52 H52A 109.5
C51 C52 H52B 109.5
C51 C52 H52C 109.5
H52A C52 H52B 109.5
H52A C52 H52C 109.5
H52B C52 H52C 109.5
C20 C19 H19 119.8
C18 C19 C20 120.5(3)
C18 C19 H19 119.8
C39 C44 C60 124.8(3)
C39 C44 C60B 112.2(7)
C43 C44 C39 118.5(3)
C43 C44 C60 116.5(3)
C43 C44 C60B 127.3(8)
C40 C41 H41 119.1
C42 C41 C40 121.9(3)
C42 C41 H41 119.1
C17 C18 C19 120.9(3)
C17 C18 H18 119.5
C19 C18 H18 119.5
C24 C26 H26A 109.5
C24 C26 H26B 109.5
C24 C26 H26C 109.5
H26A C26 H26B 109.5
H26A C26 H26C 109.5
H26B C26 H26C 109.5
C51 C53 H53A 109.5
C51 C53 H53B 109.5
C51 C53 H53C 109.5
H53A C53 H53B 109.5
H53A C53 H53C 109.5
H53B C53 H53C 109.5
C10 C27 H27 107.5
C10 C27 C28 112.4(3)
C10 C27 C29 110.3(3)
C28 C27 H27 107.5
C28 C27 C29 111.3(3)
C29 C27 H27 107.5
C46 C47 H47 119.3
C48 C47 C46 121.5(3)
C48 C47 H47 119.3
C24 C25 H25A 109.5
C24 C25 H25B 109.5
C24 C25 H25C 109.5
H25A C25 H25B 109.5
H25A C25 H25C 109.5
H25B C25 H25C 109.5
C42 C43 C44 121.2(3)
C42 C43 H43 119.4
C44 C43 H43 119.4
C30 C32 H32A 109.5
C30 C32 H32B 109.5
C30 C32 H32C 109.5
H32A C32 H32B 109.5
H32A C32 H32C 109.5
H32B C32 H32C 109.5
C27 C28 H28A 109.5
C27 C28 H28B 109.5
C27 C28 H28C 109.5
H28A C28 H28B 109.5
H28A C28 H28C 109.5
H28B C28 H28C 109.5
C27 C29 H29A 109.5
C27 C29 H29B 109.5
C27 C29 H29C 109.5
H29A C29 H29B 109.5
H29A C29 H29C 109.5
H29B C29 H29C 109.5
C21 C23 H23A 109.5
C21 C23 H23B 109.5
C21 C23 H23C 109.5
H23A C23 H23B 109.5
H23A C23 H23C 109.5
H23B C23 H23C 109.5
C46 C54 H54 107.7
C46 C54 C55 111.3(3)
C46 C54 C56 110.6(3)
C55 C54 H54 107.7
C55 C54 C56 111.6(3)
C56 C54 H54 107.7
C40 C57 H57 108.3
C40 C57 C58 109.3(3)
C40 C57 C59 112.8(3)
C58 C57 H57 108.3
C59 C57 H57 108.3
C59 C57 C58 109.9(3)
C21 C22 H22A 109.5
C21 C22 H22B 109.5
C21 C22 H22C 109.5
H22A C22 H22B 109.5
H22A C22 H22C 109.5
H22B C22 H22C 109.5
C49 C48 H48 120.1
C47 C48 C49 119.9(3)
C47 C48 H48 120.1
C54 C55 H55A 109.5
C54 C55 H55B 109.5
C54 C55 H55C 109.5
H55A C55 H55B 109.5
H55A C55 H55C 109.5
H55B C55 H55C 109.5
C57 C58 H58A 109.5
C57 C58 H58B 109.5
C57 C58 H58C 109.5
H58A C58 H58B 109.5
H58A C58 H58C 109.5
H58B C58 H58C 109.5
C54 C56 H56A 109.5
C54 C56 H56B 109.5
C54 C56 H56C 109.5
H56A C56 H56B 109.5
H56A C56 H56C 109.5
H56B C56 H56C 109.5
C57 C59 H59A 109.5
C57 C59 H59B 109.5
C57 C59 H59C 109.5
H59A C59 H59B 109.5
H59A C59 H59C 109.5
H59B C59 H59C 109.5
C64 C63 N1 122.1(3)
C68 C63 N1 117.1(3)
C68 C63 C64 120.7(3)
C63 C64 H64 121.6
C63 C64 C65 116.7(3)
C65 C64 H64 121.6
C64 C65 Cl1 117.2(3)
C66 C65 C64 122.8(3)
C66 C65 Cl1 120.0(3)
C65 C66 H66 121.5
C67 C66 C65 117.0(4)
C67 C66 H66 121.5
C66 C67 H67 118.9
C66 C67 C68 122.3(4)
C68 C67 H67 118.9
C63 C68 C67 120.5(4)
C63 C68 H68 119.7
C67 C68 H68 119.7
C44 C60 H60 107.4
C61 C60 C44 114.4(4)
C61 C60 H60 107.4
C61 C60 C62 110.3(4)
C62 C60 C44 109.8(4)
C62 C60 H60 107.4
C60 C61 H61A 109.5
C60 C61 H61B 109.5
C60 C61 H61C 109.5
H61A C61 H61B 109.5
H61A C61 H61C 109.5
H61B C61 H61C 109.5
C60 C62 H62A 109.5
C60 C62 H62B 109.5
C60 C62 H62C 109.5
H62A C62 H62B 109.5
H62A C62 H62C 109.5
H62B C62 H62C 109.5
C44 C60B H60B 107.5
C44 C60B C61B 104.1(12)
C44 C60B C62B 119.9(13)
C61B C60B H60B 107.5
C61B C60B C62B 109.7(14)
C62B C60B H60B 107.5
C60B C61B H61D 109.5
C60B C61B H61E 109.5
C60B C61B H61F 109.5
H61D C61B H61E 109.5
H61D C61B H61F 109.5
H61E C61B H61F 109.5
C60B C62B H62D 109.5
C60B C62B H62E 109.5
C60B C62B H62F 109.5
H62D C62B H62E 109.5
H62D C62B H62F 109.5
H62E C62B H62F 109.5

loop_
_geom_bond_atom_site_label_1
_geom_bond_atom_site_label_2
_geom_bond_distance
Pd1 O1 2.031(2)
Pd1 N1 2.052(2)
Pd1 C1 1.975(3)
Pd1 C2 2.025(3)
C6 H6 0.9500
C6 C7 1.382(4)
C6 C5 1.386(4)
O1 N1 1.334(3)
N2 C1 1.163(3)
N2 C3 1.405(3)
C34 C33 1.405(4)
C34 C45 1.490(4)
C34 C35 1.394(4)
C8 C7 1.391(4)
C8 C3 1.404(4)
C8 C9 1.497(4)
C40 C39 1.412(4)
C40 C41 1.395(5)
C40 C57 1.518(5)
N3 C33 1.410(3)
N3 C2 1.152(4)
C14 C13 1.398(4)
C14 C9 1.398(4)
C14 C30 1.521(4)
N1 C63 1.467(4)
C33 C38 1.395(4)
C13 H13 0.9500
C13 C12 1.379(4)
C7 H7 0.9500
C3 C4 1.406(4)
C4 C5 1.395(4)
C4 C15 1.492(4)
C12 H12 0.9500
C12 C11 1.382(4)
C9 C10 1.404(4)
C50 C51 1.520(4)
C50 C45 1.410(4)
C50 C49 1.389(4)
C20 C15 1.416(4)
C20 C21 1.527(4)
C20 C19 1.395(4)
C16 C17 1.401(4)
C16 C15 1.410(4)
C16 C24 1.519(4)
C36 H36 0.9500
C36 C37 1.389(4)
C36 C35 1.380(4)
C11 H11 0.9500
C11 C10 1.390(4)
C5 H5 0.9500
C31 H31A 0.9800
C31 H31B 0.9800
C31 H31C 0.9800
C31 C30 1.528(4)
C51 H51 1.0000
C51 C52 1.527(4)
C51 C53 1.534(4)
C17 H17 0.9500
C17 C18 1.377(5)
C10 C27 1.521(4)
C30 H30 1.0000
C30 C32 1.534(4)
C38 C37 1.390(4)
C38 C39 1.504(4)
C45 C46 1.406(4)
C37 H37 0.9500
C35 H35 0.9500
C21 H21 1.0000
C21 C23 1.523(4)
C21 C22 1.519(5)
C42 H42 0.9500
C42 C41 1.377(5)
C42 C43 1.384(5)
C24 H24 1.0000
C24 C26 1.530(4)
C24 C25 1.533(4)
C39 C44 1.402(5)
C49 H49 0.9500
C49 C48 1.381(5)
C46 C47 1.382(5)
C46 C54 1.526(4)
C52 H52A 0.9800
C52 H52B 0.9800
C52 H52C 0.9800
C19 H19 0.9500
C19 C18 1.378(5)
C44 C43 1.395(4)
C44 C60 1.556(6)
C44 C60B 1.479(19)
C41 H41 0.9500
C18 H18 0.9500
C26 H26A 0.9800
C26 H26B 0.9800
C26 H26C 0.9800
C53 H53A 0.9800
C53 H53B 0.9800
C53 H53C 0.9800
C27 H27 1.0000
C27 C28 1.522(5)
C27 C29 1.533(4)
C47 H47 0.9500
C47 C48 1.377(5)
C25 H25A 0.9800
C25 H25B 0.9800
C25 H25C 0.9800
C43 H43 0.9500
C32 H32A 0.9800
C32 H32B 0.9800
C32 H32C 0.9800
C28 H28A 0.9800
C28 H28B 0.9800
C28 H28C 0.9800
C29 H29A 0.9800
C29 H29B 0.9800
C29 H29C 0.9800
C23 H23A 0.9800
C23 H23B 0.9800
C23 H23C 0.9800
C54 H54 1.0000
C54 C55 1.533(5)
C54 C56 1.534(5)
C57 H57 1.0000
C57 C58 1.543(5)
C57 C59 1.523(5)
C22 H22A 0.9800
C22 H22B 0.9800
C22 H22C 0.9800
C48 H48 0.9500
C55 H55A 0.9800
C55 H55B 0.9800
C55 H55C 0.9800
C58 H58A 0.9800
C58 H58B 0.9800
C58 H58C 0.9800
C56 H56A 0.9800
C56 H56B 0.9800
C56 H56C 0.9800
C59 H59A 0.9800
C59 H59B 0.9800
C59 H59C 0.9800
C63 C64 1.381(5)
C63 C68 1.377(5)
C64 H64 0.9500
C64 C65 1.435(5)
C65 C66 1.391(5)
C65 Cl1 1.722(4)
C66 H66 0.9500
C66 C67 1.358(5)
C67 H67 0.9500
C67 C68 1.385(5)
C68 H68 0.9500
C60 H60 1.0000
C60 C61 1.525(6)
C60 C62 1.535(6)
C61 H61A 0.9800
C61 H61B 0.9800
C61 H61C 0.9800
C62 H62A 0.9800
C62 H62B 0.9800
C62 H62C 0.9800
C60B H60B 1.0000
C60B C61B 1.51(2)
C60B C62B 1.52(2)
C61B H61D 0.9800
C61B H61E 0.9800
C61B H61F 0.9800
C62B H62D 0.9800
C62B H62E 0.9800
C62B H62F 0.9800

loop_
_geom_torsion_atom_site_label_1
_geom_torsion_atom_site_label_2
_geom_torsion_atom_site_label_3
_geom_torsion_atom_site_label_4
_geom_torsion
Pd1 O1 N1 C63 105.6(2)
Pd1 N1 C63 C64 90.8(3)
Pd1 N1 C63 C68 -94.1(3)
O1 N1 C63 C64 14.7(4)
O1 N1 C63 C68 -170.1(3)
N2 C3 C4 C5 178.1(2)
N2 C3 C4 C15 -0.5(4)
C34 C33 C38 C37 0.3(4)
C34 C33 C38 C39 -179.1(3)
C34 C45 C46 C47 -171.1(3)
C34 C45 C46 C54 6.9(4)
C8 C3 C4 C5 1.7(4)
C8 C3 C4 C15 -176.9(3)
C8 C9 C10 C11 -176.6(2)
C8 C9 C10 C27 5.3(4)
C40 C39 C44 C43 -2.2(4)
C40 C39 C44 C60 172.9(3)
C40 C39 C44 C60B -167.0(7)
N3 C33 C38 C37 178.8(3)
N3 C33 C38 C39 -0.6(4)
C14 C13 C12 C11 1.0(4)
C14 C9 C10 C11 2.2(4)
C14 C9 C10 C27 -176.0(3)
N1 C63 C64 C65 175.9(3)
N1 C63 C68 C67 -174.8(3)
C33 C34 C45 C50 87.3(3)
C33 C34 C45 C46 -97.7(3)
C33 C34 C35 C36 -0.4(4)
C33 C38 C37 C36 -0.8(4)
C33 C38 C39 C40 76.1(4)
C33 C38 C39 C44 -106.9(3)
C13 C14 C9 C8 179.1(2)
C13 C14 C9 C10 0.4(4)
C13 C14 C30 C31 61.2(3)
C13 C14 C30 C32 -63.2(3)
C13 C12 C11 C10 1.7(4)
C7 C6 C5 C4 -1.7(4)
C7 C8 C3 N2 -178.9(2)
C7 C8 C3 C4 -2.4(4)
C7 C8 C9 C14 -103.1(3)
C7 C8 C9 C10 75.6(3)
C3 C8 C7 C6 1.1(4)
C3 C8 C9 C14 82.2(3)
C3 C8 C9 C10 -99.1(3)
C3 C4 C5 C6 0.4(4)
C3 C4 C15 C20 -113.2(3)
C3 C4 C15 C16 70.9(4)
C12 C11 C10 C9 -3.2(4)
C12 C11 C10 C27 174.9(3)
C9 C8 C7 C6 -173.8(2)
C9 C8 C3 N2 -4.1(4)
C9 C8 C3 C4 172.3(2)
C9 C14 C13 C12 -2.0(4)
C9 C14 C30 C31 -119.9(3)
C9 C14 C30 C32 115.8(3)
C9 C10 C27 C28 -120.9(3)
C9 C10 C27 C29 114.2(3)
C50 C45 C46 C47 3.9(5)
C50 C45 C46 C54 -178.1(3)
C50 C49 C48 C47 2.5(5)
C20 C19 C18 C17 -0.2(5)
C16 C17 C18 C19 1.6(5)
C11 C10 C27 C28 61.0(4)
C11 C10 C27 C29 -63.9(4)
C5 C6 C7 C8 0.9(4)
C5 C4 C15 C20 68.2(3)
C5 C4 C15 C16 -107.7(3)
C51 C50 C45 C34 -6.5(4)
C51 C50 C45 C46 178.6(3)
C51 C50 C49 C48 178.3(3)
C17 C16 C15 C4 174.6(2)
C17 C16 C15 C20 -1.2(4)
C17 C16 C24 C26 29.9(4)
C17 C16 C24 C25 -95.0(3)
C30 C14 C13 C12 176.9(2)
C30 C14 C9 C8 0.2(4)
C30 C14 C9 C10 -178.5(2)
C38 C39 C44 C43 -179.2(3)
C38 C39 C44 C60 -4.1(5)
C38 C39 C44 C60B 16.0(8)
C45 C34 C33 N3 1.6(4)
C45 C34 C33 C38 -179.9(3)
C45 C34 C35 C36 179.8(3)
C45 C50 C51 C52 123.6(3)
C45 C50 C51 C53 -112.7(3)
C45 C50 C49 C48 -1.2(5)
C45 C46 C47 C48 -2.6(5)
C45 C46 C54 C55 131.6(4)
C45 C46 C54 C56 -103.8(4)
C15 C4 C5 C6 179.1(3)
C15 C20 C21 C23 -147.5(3)
C15 C20 C21 C22 87.0(4)
C15 C20 C19 C18 -1.8(4)
C15 C16 C17 C18 -0.9(4)
C15 C16 C24 C26 -152.3(3)
C15 C16 C24 C25 82.7(3)
C37 C36 C35 C34 -0.1(5)
C37 C38 C39 C40 -103.3(4)
C37 C38 C39 C44 73.8(4)
C35 C34 C33 N3 -178.2(2)
C35 C34 C33 C38 0.3(4)
C35 C34 C45 C50 -92.8(3)
C35 C34 C45 C46 82.2(4)
C35 C36 C37 C38 0.7(5)
C21 C20 C15 C4 9.6(4)
C21 C20 C15 C16 -174.5(3)
C21 C20 C19 C18 175.3(3)
C24 C16 C17 C18 177.0(3)
C24 C16 C15 C4 -3.2(4)
C24 C16 C15 C20 -179.0(2)
C39 C40 C41 C42 -0.5(5)
C39 C40 C57 C58 108.4(4)
C39 C40 C57 C59 -129.1(3)
C39 C38 C37 C36 178.6(3)
C39 C44 C43 C42 0.1(5)
C39 C44 C60 C61 -115.6(4)
C39 C44 C60 C62 119.9(4)
C39 C44 C60B C61B -162.3(9)
C39 C44 C60B C62B 74.6(15)
C49 C50 C51 C52 -55.8(4)
C49 C50 C51 C53 67.9(4)
C49 C50 C45 C34 173.0(3)
C49 C50 C45 C46 -2.0(4)
C46 C47 C48 C49 -0.5(6)
C19 C20 C15 C4 -173.4(3)
C19 C20 C15 C16 2.5(4)
C19 C20 C21 C23 35.6(4)
C19 C20 C21 C22 -90.0(4)
C41 C40 C39 C38 179.3(3)
C41 C40 C39 C44 2.4(4)
C41 C40 C57 C58 -66.5(4)
C41 C40 C57 C59 56.1(4)
C41 C42 C43 C44 1.6(5)
C47 C46 C54 C55 -50.4(5)
C47 C46 C54 C56 74.3(4)
C43 C42 C41 C40 -1.4(5)
C43 C44 C60 C61 59.6(5)
C43 C44 C60 C62 -65.0(4)
C43 C44 C60B C61B 34.5(15)
C43 C44 C60B C62B -88.6(14)
C54 C46 C47 C48 179.3(3)
C57 C40 C39 C38 4.4(4)
C57 C40 C39 C44 -172.6(3)
C57 C40 C41 C42 174.6(3)
C63 C64 C65 C66 -2.2(5)
C63 C64 C65 Cl1 -179.6(2)
C64 C63 C68 C67 0.5(5)
C64 C65 C66 C67 2.1(5)
C65 C66 C67 C68 -0.7(5)
C66 C67 C68 C63 -0.6(5)
C68 C63 C64 C65 0.9(4)
Cl1 C65 C66 C67 179.4(3)
C60 C44 C43 C42 -175.3(3)
C60B C44 C43 C42 162.4(8)
